data_4026815
loop_
_publ_author_name
'Malapaka Chandrasekharam'
'Barreddi Chiranjeevi'
'Kankatala S. V. Gupta'
'B. Sridhar'

_publ_section_title
;
 Iron-Catalyzed Regioselective Direct Oxidative Aryl-Aryl Cross-Coupling
;
_journal_name_full 'Journal of Organic Chemistry'
_journal_page_first 10229
_journal_page_last 10235
_journal_paper_doi 10.1021/jo202152b
_journal_volume 76
_journal_year 2011
_chemical_formula_moiety 'C19 H19 N O'
_chemical_formula_sum 'C19 H19 N O'
_chemical_formula_weight 277.35
_chemical_name_systematic 1-(2-(dimethylamino)-4-methylphenyl)naphthalen-2-ol
_space_group_IT_number 14
_symmetry_cell_setting monoclinic
_symmetry_Int_Tables_number 14
_symmetry_space_group_name_Hall '-P 2ybc'
_symmetry_space_group_name_H-M 'P 1 21/c 1'
_atom_sites_solution_hydrogens geom
_atom_sites_solution_primary direct
_atom_sites_solution_secondary difmap
_audit_creation_method SHELXL-97
_cell_angle_alpha 90.00
_cell_angle_beta 104.096(1)
_cell_angle_gamma 90.00
_cell_formula_units_Z 4
_cell_length_a 9.302(5)
_cell_length_b 8.916(4)
_cell_length_c 19.097(9)
_cell_measurement_reflns_used 3917
_cell_measurement_temperature 294(2)
_cell_measurement_theta_max 26.66
_cell_measurement_theta_min 2.26
_cell_volume 1536.1(13)
_computing_cell_refinement 'SAINT (Bruker, 2001)'
_computing_data_collection 'SMART (Bruker, 2001)'
_computing_data_reduction SAINT
_computing_molecular_graphics 'SHELXTL/PC (Sheldrick, 1990)'
_computing_publication_material SHELXL97
_computing_structure_refinement 'SHELXL-97 (Sheldrick, 2008)'
_computing_structure_solution 'SHELXS-97 (Sheldrick, 2008)'
_diffrn_ambient_temperature 294(2)
_diffrn_measured_fraction_theta_full 0.998
_diffrn_measured_fraction_theta_max 0.998
_diffrn_measurement_device 'Bruker SMART APEX CCD area-detector'
_diffrn_measurement_device_type 'CCD Area Detector'
_diffrn_measurement_method '\w scan'
_diffrn_radiation_monochromator graphite
_diffrn_radiation_probe x-ray
_diffrn_radiation_type MoK\a
_diffrn_radiation_wavelength 0.71073
_diffrn_reflns_av_R_equivalents 0.0347
_diffrn_reflns_av_sigmaI/netI 0.0268
_diffrn_reflns_limit_h_max 11
_diffrn_reflns_limit_h_min -11
_diffrn_reflns_limit_k_max 10
_diffrn_reflns_limit_k_min -10
_diffrn_reflns_limit_l_max 22
_diffrn_reflns_limit_l_min -20
_diffrn_reflns_number 10599
_diffrn_reflns_theta_full 25.00
_diffrn_reflns_theta_max 25.00
_diffrn_reflns_theta_min 2.20
_diffrn_source 'fine-focus sealed tube'
_diffrn_standards_number 0
_exptl_absorpt_coefficient_mu 0.074
_exptl_absorpt_correction_type none
_exptl_crystal_colour colorless
_exptl_crystal_density_diffrn 1.199
_exptl_crystal_description block
_exptl_crystal_F_000 592
_exptl_crystal_size_max 0.19
_exptl_crystal_size_mid 0.16
_exptl_crystal_size_min 0.11
_refine_diff_density_max 0.173
_refine_diff_density_min -0.176
_refine_diff_density_rms 0.031
_refine_ls_extinction_method none
_refine_ls_goodness_of_fit_ref 1.033
_refine_ls_hydrogen_treatment mixed
_refine_ls_matrix_type full
_refine_ls_number_parameters 197
_refine_ls_number_reflns 2707
_refine_ls_number_restraints 0
_refine_ls_restrained_S_all 1.033
_refine_ls_R_factor_all 0.0540
_refine_ls_R_factor_gt 0.0443
_refine_ls_shift/su_max 0.000
_refine_ls_shift/su_mean 0.000
_refine_ls_structure_factor_coef Fsqd
_refine_ls_weighting_details 'calc w=1/[\s^2^(Fo^2^)+(0.0727P)^2^+0.2044P] where P=(Fo^2^+2Fc^2^)/3'
_refine_ls_weighting_scheme calc
_refine_ls_wR_factor_gt 0.1231
_refine_ls_wR_factor_ref 0.1312
_reflns_number_gt 2177
_reflns_number_total 2707
_reflns_threshold_expression I>2\s(I)
_cod_data_source_file jo202152b_si_002.cif
_cod_data_source_block aj72
_cod_original_cell_volume 1536.2(13)
_cod_original_sg_symbol_H-M 'P 21/c'
_cod_database_code 4026815

loop_
_symmetry_equiv_pos_as_xyz
'x, y, z'
'-x, y+1/2, -z+1/2'
'-x, -y, -z'
'x, -y-1/2, z-1/2'

loop_
_atom_site_label
_atom_site_type_symbol
_atom_site_fract_x
_atom_site_fract_y
_atom_site_fract_z
_atom_site_U_iso_or_equiv
_atom_site_adp_type
_atom_site_occupancy
_atom_site_symmetry_multiplicity
_atom_site_calc_flag
_atom_site_refinement_flags
C1 C 0.16206(16) 0.72415(15) 0.37062(7) 0.0445(4) Uani 1 1 d .
C2 C 0.26396(16) 0.65535(16) 0.33407(8) 0.0474(4) Uani 1 1 d .
C3 C 0.41734(18) 0.68290(18) 0.35320(9) 0.0572(4) Uani 1 1 d .
H3 H 0.4555 0.7505 0.3902 0.069 Uiso 1 1 calc R
C4 C 0.5123(2) 0.6130(2) 0.31892(11) 0.0697(5) Uani 1 1 d .
H4 H 0.6132 0.6341 0.3329 0.084 Uiso 1 1 calc R
C5 C 0.4596(2) 0.5107(2) 0.26332(11) 0.0763(6) Uani 1 1 d .
H5 H 0.5246 0.4640 0.2402 0.092 Uiso 1 1 calc R
C6 C 0.3130(2) 0.4803(2) 0.24347(9) 0.0694(5) Uani 1 1 d .
H6 H 0.2779 0.4123 0.2063 0.083 Uiso 1 1 calc R
C7 C 0.21128(19) 0.54947(18) 0.27794(8) 0.0552(4) Uani 1 1 d .
C8 C 0.0595(2) 0.51513(19) 0.25999(9) 0.0647(5) Uani 1 1 d .
H8 H 0.0221 0.4501 0.2218 0.078 Uiso 1 1 calc R
C9 C -0.03393(19) 0.57482(19) 0.29715(9) 0.0616(5) Uani 1 1 d .
H9 H -0.1335 0.5477 0.2849 0.074 Uiso 1 1 calc R
C10 C 0.01724(16) 0.67684(16) 0.35381(8) 0.0489(4) Uani 1 1 d .
C11 C 0.21090(15) 0.85092(16) 0.42213(8) 0.0454(4) Uani 1 1 d .
C12 C 0.27465(16) 0.97505(16) 0.39694(9) 0.0518(4) Uani 1 1 d .
H12 H 0.2898 0.9716 0.3506 0.062 Uiso 1 1 calc R
C13 C 0.31639(17) 1.10330(18) 0.43788(10) 0.0611(5) Uani 1 1 d .
C14 C 0.29086(19) 1.1051(2) 0.50635(10) 0.0668(5) Uani 1 1 d .
H14 H 0.3161 1.1902 0.5348 0.080 Uiso 1 1 calc R
C15 C 0.22910(19) 0.9844(2) 0.53366(9) 0.0623(5) Uani 1 1 d .
H15 H 0.2145 0.9894 0.5801 0.075 Uiso 1 1 calc R
C16 C 0.18847(16) 0.85555(17) 0.49251(8) 0.0500(4) Uani 1 1 d .
C17 C 0.2049(2) 0.5931(2) 0.52644(11) 0.0734(5) Uani 1 1 d .
H17A H 0.2407 0.5779 0.4839 0.110 Uiso 1 1 calc R
H17B H 0.1436 0.5099 0.5326 0.110 Uiso 1 1 calc R
H17C H 0.2873 0.6007 0.5678 0.110 Uiso 1 1 calc R
C18 C 0.0659(2) 0.7604(3) 0.58510(10) 0.0808(6) Uani 1 1 d .
H18A H 0.1499 0.7700 0.6256 0.121 Uiso 1 1 calc R
H18B H 0.0052 0.6782 0.5932 0.121 Uiso 1 1 calc R
H18C H 0.0089 0.8513 0.5794 0.121 Uiso 1 1 calc R
C19 C 0.3829(3) 1.2352(2) 0.40733(14) 0.0932(7) Uani 1 1 d .
H19A H 0.4484 1.1995 0.3792 0.140 Uiso 1 1 calc R
H19B H 0.4374 1.2964 0.4461 0.140 Uiso 1 1 calc R
H19C H 0.3051 1.2936 0.3773 0.140 Uiso 1 1 calc R
N1 N 0.11767(15) 0.73195(15) 0.51887(7) 0.0574(4) Uani 1 1 d .
O1 O -0.08468(12) 0.72875(13) 0.38933(7) 0.0600(3) Uani 1 1 d .
H1O H -0.028(3) 0.732(3) 0.4404(14) 0.107(8) Uiso 1 1 d .

loop_
_atom_site_aniso_label
_atom_site_aniso_U_11
_atom_site_aniso_U_22
_atom_site_aniso_U_33
_atom_site_aniso_U_23
_atom_site_aniso_U_13
_atom_site_aniso_U_12
C1 0.0506(8) 0.0385(7) 0.0419(8) 0.0029(6) 0.0064(6) -0.0001(6)
C2 0.0569(9) 0.0413(8) 0.0422(8) 0.0045(6) 0.0087(7) 0.0013(6)
C3 0.0556(9) 0.0536(9) 0.0619(10) -0.0005(8) 0.0137(8) 0.0016(7)
C4 0.0644(11) 0.0680(11) 0.0812(13) 0.0053(10) 0.0266(9) 0.0061(9)
C5 0.0900(15) 0.0722(12) 0.0769(13) -0.0004(10) 0.0402(11) 0.0144(11)
C6 0.0971(14) 0.0582(10) 0.0543(10) -0.0053(8) 0.0208(10) 0.0088(10)
C7 0.0705(10) 0.0467(8) 0.0455(9) 0.0006(7) 0.0086(7) 0.0055(7)
C8 0.0772(12) 0.0553(10) 0.0526(10) -0.0114(8) -0.0018(9) -0.0045(8)
C9 0.0586(10) 0.0564(10) 0.0617(10) -0.0057(8) -0.0010(8) -0.0075(8)
C10 0.0502(8) 0.0442(8) 0.0488(8) 0.0023(7) 0.0056(7) -0.0006(7)
C11 0.0444(8) 0.0414(8) 0.0468(8) 0.0004(6) 0.0044(6) 0.0010(6)
C12 0.0510(8) 0.0465(8) 0.0565(9) 0.0019(7) 0.0106(7) -0.0019(7)
C13 0.0519(9) 0.0432(9) 0.0840(13) -0.0022(8) 0.0084(8) -0.0039(7)
C14 0.0639(10) 0.0512(10) 0.0773(12) -0.0193(9) 0.0015(9) -0.0042(8)
C15 0.0659(10) 0.0637(11) 0.0524(10) -0.0122(8) 0.0049(8) 0.0014(8)
C16 0.0500(8) 0.0493(9) 0.0466(9) -0.0005(7) 0.0040(7) 0.0007(7)
C17 0.0783(12) 0.0608(11) 0.0764(12) 0.0219(9) 0.0096(10) -0.0021(9)
C18 0.0867(14) 0.1039(16) 0.0540(11) 0.0060(10) 0.0214(10) -0.0095(11)
C19 0.0932(15) 0.0538(11) 0.132(2) 0.0021(12) 0.0260(14) -0.0207(10)
N1 0.0624(8) 0.0611(8) 0.0474(8) 0.0073(6) 0.0111(6) -0.0035(6)
O1 0.0491(6) 0.0656(7) 0.0636(8) -0.0047(6) 0.0104(6) -0.0028(5)

loop_
_atom_type_symbol
_atom_type_description
_atom_type_scat_dispersion_real
_atom_type_scat_dispersion_imag
_atom_type_scat_source
C C 0.0033 0.0016 'International Tables Vol C Tables 4.2.6.8 and 6.1.1.4'
H H 0.0000 0.0000 'International Tables Vol C Tables 4.2.6.8 and 6.1.1.4'
N N 0.0061 0.0033 'International Tables Vol C Tables 4.2.6.8 and 6.1.1.4'
O O 0.0106 0.0060 'International Tables Vol C Tables 4.2.6.8 and 6.1.1.4'

loop_
_geom_angle_atom_site_label_1
_geom_angle_atom_site_label_2
_geom_angle_atom_site_label_3
_geom_angle
C10 C1 C2 118.60(14)
C10 C1 C11 120.66(13)
C2 C1 C11 120.62(13)
C3 C2 C7 116.95(14)
C3 C2 C1 122.99(14)
C7 C2 C1 120.00(14)
C4 C3 C2 121.87(17)
C4 C3 H3 119.1
C2 C3 H3 119.1
C3 C4 C5 120.83(18)
C3 C4 H4 119.6
C5 C4 H4 119.6
C6 C5 C4 119.26(17)
C6 C5 H5 120.4
C4 C5 H5 120.4
C5 C6 C7 121.61(17)
C5 C6 H6 119.2
C7 C6 H6 119.2
C8 C7 C6 122.48(16)
C8 C7 C2 118.04(15)
C6 C7 C2 119.46(16)
C9 C8 C7 121.40(15)
C9 C8 H8 119.3
C7 C8 H8 119.3
C8 C9 C10 121.11(16)
C8 C9 H9 119.4
C10 C9 H9 119.4
C1 C10 O1 122.48(14)
C1 C10 C9 120.53(15)
O1 C10 C9 116.97(14)
C12 C11 C16 118.65(13)
C12 C11 C1 117.36(13)
C16 C11 C1 123.89(13)
C13 C12 C11 122.95(16)
C13 C12 H12 118.5
C11 C12 H12 118.5
C14 C13 C12 116.95(16)
C14 C13 C19 122.43(17)
C12 C13 C19 120.60(18)
C15 C14 C13 122.06(16)
C15 C14 H14 119.0
C13 C14 H14 119.0
C14 C15 C16 120.73(16)
C14 C15 H15 119.6
C16 C15 H15 119.6
C15 C16 C11 118.66(15)
C15 C16 N1 121.35(15)
C11 C16 N1 119.91(13)
N1 C17 H17A 109.5
N1 C17 H17B 109.5
H17A C17 H17B 109.5
N1 C17 H17C 109.5
H17A C17 H17C 109.5
H17B C17 H17C 109.5
N1 C18 H18A 109.5
N1 C18 H18B 109.5
H18A C18 H18B 109.5
N1 C18 H18C 109.5
H18A C18 H18C 109.5
H18B C18 H18C 109.5
C13 C19 H19A 109.5
C13 C19 H19B 109.5
H19A C19 H19B 109.5
C13 C19 H19C 109.5
H19A C19 H19C 109.5
H19B C19 H19C 109.5
C16 N1 C17 113.08(13)
C16 N1 C18 116.13(14)
C17 N1 C18 110.31(14)
C10 O1 H1O 103.5(13)

loop_
_geom_bond_atom_site_label_1
_geom_bond_atom_site_label_2
_geom_bond_distance
C1 C10 1.373(2)
C1 C2 1.444(2)
C1 C11 1.495(2)
C2 C3 1.406(2)
C2 C7 1.423(2)
C3 C4 1.371(2)
C3 H3 0.9300
C4 C5 1.395(3)
C4 H4 0.9300
C5 C6 1.351(3)
C5 H5 0.9300
C6 C7 1.418(2)
C6 H6 0.9300
C7 C8 1.403(3)
C8 C9 1.357(2)
C8 H8 0.9300
C9 C10 1.405(2)
C9 H9 0.9300
C10 O1 1.3735(19)
C11 C12 1.395(2)
C11 C16 1.410(2)
C12 C13 1.386(2)
C12 H12 0.9300
C13 C14 1.385(3)
C13 C19 1.511(3)
C14 C15 1.380(3)
C14 H14 0.9300
C15 C16 1.392(2)
C15 H15 0.9300
C16 N1 1.436(2)
C17 N1 1.468(2)
C17 H17A 0.9600
C17 H17B 0.9600
C17 H17C 0.9600
C18 N1 1.481(2)
C18 H18A 0.9600
C18 H18B 0.9600
C18 H18C 0.9600
C19 H19A 0.9600
C19 H19B 0.9600
C19 H19C 0.9600
O1 H1O 0.99(3)

loop_
_geom_hbond_atom_site_label_D
_geom_hbond_atom_site_label_H
_geom_hbond_atom_site_label_A
_geom_hbond_distance_DH
_geom_hbond_distance_HA
_geom_hbond_distance_DA
_geom_hbond_angle_DHA
O1 H1O N1 0.99(3) 1.76(3) 2.719(2) 162(2)

loop_
_geom_torsion_atom_site_label_1
_geom_torsion_atom_site_label_2
_geom_torsion_atom_site_label_3
_geom_torsion_atom_site_label_4
_geom_torsion
C10 C1 C2 C3 -172.35(14)
C11 C1 C2 C3 11.5(2)
C10 C1 C2 C7 4.9(2)
C11 C1 C2 C7 -171.26(13)
C7 C2 C3 C4 0.9(2)
C1 C2 C3 C4 178.19(15)
C2 C3 C4 C5 -0.1(3)
C3 C4 C5 C6 -0.2(3)
C4 C5 C6 C7 -0.2(3)
C5 C6 C7 C8 -177.52(17)
C5 C6 C7 C2 1.0(3)
C3 C2 C7 C8 177.27(14)
C1 C2 C7 C8 -0.1(2)
C3 C2 C7 C6 -1.3(2)
C1 C2 C7 C6 -178.68(14)
C6 C7 C8 C9 175.28(16)
C2 C7 C8 C9 -3.2(3)
C7 C8 C9 C10 1.8(3)
C2 C1 C10 O1 175.50(12)
C11 C1 C10 O1 -8.4(2)
C2 C1 C10 C9 -6.4(2)
C11 C1 C10 C9 169.74(14)
C8 C9 C10 C1 3.2(3)
C8 C9 C10 O1 -178.60(15)
C10 C1 C11 C12 -121.92(15)
C2 C1 C11 C12 54.12(18)
C10 C1 C11 C16 54.27(19)
C2 C1 C11 C16 -129.69(15)
C16 C11 C12 C13 -0.3(2)
C1 C11 C12 C13 176.07(14)
C11 C12 C13 C14 -0.6(2)
C11 C12 C13 C19 -179.09(16)
C12 C13 C14 C15 1.1(2)
C19 C13 C14 C15 179.54(17)
C13 C14 C15 C16 -0.6(3)
C14 C15 C16 C11 -0.3(2)
C14 C15 C16 N1 -177.01(14)
C12 C11 C16 C15 0.8(2)
C1 C11 C16 C15 -175.34(14)
C12 C11 C16 N1 177.51(13)
C1 C11 C16 N1 1.4(2)
C15 C16 N1 C17 -118.05(17)
C11 C16 N1 C17 65.33(18)
C15 C16 N1 C18 11.0(2)
C11 C16 N1 C18 -165.66(14)

loop_
_cod_related_entry_id
_cod_related_entry_database
_cod_related_entry_code
1 ChemSpider 30659434
